data_7111959
loop_
_publ_author_name
'N. Kodiah Beyeh'
'Mario Cetina'
'Kari Rissanen'

_publ_section_title
;
 Halogen bonded analogues of deep cavity cavitands
;
_journal_name_full Chem.Commun.
_journal_page_first 1959
_journal_paper_doi 10.1039/c3cc49010f
_journal_volume 50
_journal_year 2014
_chemical_compound_source 'synthesis as described'
_chemical_formula_moiety 'C80 H128 N4 O8, 4(Cl), C4 H8 O2'
_chemical_formula_sum 'C84 H136 Cl4 N4 O10'
_chemical_formula_weight 1503.76
_chemical_name_systematic
;
 ?
;
_space_group_IT_number 2
_symmetry_cell_setting triclinic
_symmetry_Int_Tables_number 2
_symmetry_space_group_name_Hall '-P 1'
_symmetry_space_group_name_H-M 'P -1'
_atom_sites_solution_hydrogens geom
_atom_sites_solution_primary iterative
_atom_sites_solution_secondary difmap
_audit_creation_date 2013-09-24T20:49:25-00:00
_audit_creation_method 'WinGX routine CIF_UPDATE'
_cell_angle_alpha 77.8360(10)
_cell_angle_beta 83.606(2)
_cell_angle_gamma 63.8360(10)
_cell_formula_units_Z 2
_cell_length_a 14.9721(4)
_cell_length_b 16.4049(5)
_cell_length_c 20.2775(5)
_cell_measurement_reflns_used 10856
_cell_measurement_temperature 123.0(1)
_cell_measurement_theta_max 28.7
_cell_measurement_theta_min 0.407
_cell_volume 4368.8(2)
_computing_cell_refinement 'HKL Scalepack (Otwinowski & Minor 1997)'
_computing_data_collection 'COLLECT (Hooft, 1998)'
_computing_data_reduction 'HKL Denzo and Scalepack (Otwinowski & Minor 1997)'
_computing_molecular_graphics 'MERCURY (Macrae et al., 2006)'
_computing_publication_material 'WinGX publication routines (Farrugia, 1999)'
_computing_structure_refinement 'SHELXL-2013 (Sheldrick, 2013)'
_computing_structure_solution 'SUPERFLIP (Palatinus & Chapuis, 2007)'
_diffrn_ambient_temperature 123.0(1)
_diffrn_detector 'CCD plate'
_diffrn_detector_area_resol_mean 9
_diffrn_measured_fraction_theta_full 0.994
_diffrn_measured_fraction_theta_max 0.995
_diffrn_measurement_device '95mm CCD camera on \k-goniostat'
_diffrn_measurement_device_type 'Bruker-Nonius Kappa Apex II Diffractometer'
_diffrn_measurement_method '\w and \f scans'
_diffrn_radiation_monochromator 'horizonally mounted graphite crystal'
_diffrn_radiation_probe x-ray
_diffrn_radiation_type MoK\a
_diffrn_radiation_wavelength 0.71073
_diffrn_reflns_av_R_equivalents 0.0471
_diffrn_reflns_av_unetI/netI 0.0846
_diffrn_reflns_Laue_measured_fraction_full 0.994
_diffrn_reflns_Laue_measured_fraction_max 0.995
_diffrn_reflns_limit_h_max 18
_diffrn_reflns_limit_h_min -18
_diffrn_reflns_limit_k_max 19
_diffrn_reflns_limit_k_min -18
_diffrn_reflns_limit_l_max 24
_diffrn_reflns_limit_l_min -24
_diffrn_reflns_number 32607
_diffrn_reflns_point_group_measured_fraction_full 0.994
_diffrn_reflns_point_group_measured_fraction_max 0.995
_diffrn_reflns_theta_full 25.242
_diffrn_reflns_theta_max 25.499
_diffrn_reflns_theta_min 1.584
_diffrn_source 'Enraf Nonius FR590'
_exptl_absorpt_coefficient_mu 0.191
_exptl_absorpt_correction_T_max 0.7457
_exptl_absorpt_correction_T_min 0.5759
_exptl_absorpt_correction_type multi-scan
_exptl_absorpt_process_details
;
Sheldrick, G. M. SADABS 2008/2; University of G\"ottingen: G\"ottingen,
        Germany, 2008.
;
_exptl_crystal_colour colourless
_exptl_crystal_density_diffrn 1.143
_exptl_crystal_description prism
_exptl_crystal_F_000 1632
_exptl_crystal_size_max 0.50
_exptl_crystal_size_mid 0.27
_exptl_crystal_size_min 0.23
_refine_diff_density_max 1.875
_refine_diff_density_min -1.074
_refine_diff_density_rms 0.107
_refine_ls_extinction_method none
_refine_ls_goodness_of_fit_ref 1.023
_refine_ls_hydrogen_treatment constr
_refine_ls_matrix_type full
_refine_ls_number_parameters 973
_refine_ls_number_reflns 16172
_refine_ls_number_restraints 111
_refine_ls_restrained_S_all 1.040
_refine_ls_R_factor_all 0.1560
_refine_ls_R_factor_gt 0.1087
_refine_ls_shift/su_max 0.002
_refine_ls_shift/su_mean 0
_refine_ls_structure_factor_coef Fsqd
_refine_ls_weighting_details 'w=1/[\s^2^(Fo^2^)+(0.1796P)^2^+14.2628P] where P=(Fo^2^+2Fc^2^)/3'
_refine_ls_weighting_scheme calc
_refine_ls_wR_factor_gt 0.2918
_refine_ls_wR_factor_ref 0.3413
_reflns_number_gt 10486
_reflns_number_total 16172
_reflns_threshold_expression 'I > 2\s(I)'
_cod_data_source_file c3cc49010f.txt
_cod_data_source_block 8@4
_cod_database_code 7111959
_shelx_space_group_comment
;
The symmetry employed for this shelxl refinement is uniquely defined
by the following loop, which should always be used as a source of
symmetry information in preference to the above space-group names.
They are only intended as comments.
;

loop_
_symmetry_equiv_pos_as_xyz
'x, y, z'
'-x, -y, -z'

loop_
_atom_site_label
_atom_site_type_symbol
_atom_site_fract_x
_atom_site_fract_y
_atom_site_fract_z
_atom_site_U_iso_or_equiv
_atom_site_adp_type
_atom_site_occupancy
_atom_site_calc_flag
_atom_site_disorder_assembly
_atom_site_disorder_group
N30 N 0.0984(3) 0.6985(3) 0.3569(2) 0.0340(10) Uani 1 d . .
H30A H 0.0474 0.6784 0.3499 0.041 Uiso 1 calc . .
H30B H 0.1456 0.6873 0.3179 0.041 Uiso 1 calc . .
N32 N 0.4485(4) 0.6778(3) 0.1563(2) 0.0462(12) Uani 1 d . .
H32A H 0.4145 0.6775 0.201 0.055 Uiso 1 calc . .
H32B H 0.4002 0.6889 0.122 0.055 Uiso 1 calc . .
N34 N 0.1755(3) 0.6010(3) -0.0129(2) 0.0336(10) Uani 1 d . .
H34A H 0.2447 0.5845 -0.0015 0.04 Uiso 1 calc . .
H34B H 0.1308 0.6335 0.0223 0.04 Uiso 1 calc . .
N36 N -0.2106(3) 0.5603(3) 0.3197(2) 0.0300(9) Uani 1 d . .
H36A H -0.2049 0.5909 0.2728 0.036 Uiso 1 calc . .
H36B H -0.1701 0.5724 0.3484 0.036 Uiso 1 calc . .
O4 O 0.3630(3) 0.5604(3) 0.38146(19) 0.0357(8) Uani 1 d . .
H4 H 0.334 0.6074 0.3522 0.054 Uiso 1 calc . .
O6 O 0.0698(2) 0.5080(2) 0.44741(16) 0.0301(8) Uani 1 d . .
H6 H 0.0327 0.5537 0.42 0.045 Uiso 1 calc . .
O11 O 0.4950(3) 0.4779(3) 0.07483(17) 0.0347(8) Uani 1 d . .
H11 H 0.4566 0.534 0.0632 0.052 Uiso 1 calc . .
O13 O 0.5192(3) 0.5348(3) 0.29148(18) 0.0358(8) Uani 1 d . .
H13 H 0.4809 0.5417 0.3255 0.054 Uiso 1 calc . .
O18 O 0.0580(3) 0.4397(3) 0.08388(18) 0.0389(9) Uani 1 d . .
H18 H 0.0294 0.4213 0.1178 0.058 Uiso 1 calc . .
O20 O 0.3621(3) 0.4497(3) 0.01105(16) 0.0323(8) Uani 1 d . .
H20 H 0.4064 0.4555 0.0291 0.049 Uiso 1 calc . .
O25 O -0.0572(2) 0.4243(3) 0.42741(16) 0.0310(8) Uani 1 d . .
H25 H -0.025 0.4392 0.4502 0.047 Uiso 1 calc . .
O27 O -0.0579(3) 0.4037(3) 0.19625(16) 0.0330(8) Uani 1 d . .
H27 H -0.1083 0.4546 0.1947 0.049 Uiso 1 calc . .
C1 C 0.2197(3) 0.3865(3) 0.4185(2) 0.0257(10) Uani 1 d . .
C2 C 0.3190(4) 0.3555(3) 0.3982(2) 0.0276(10) Uani 1 d . .
H2 H 0.3553 0.2926 0.3936 0.033 Uiso 1 calc . .
C3 C 0.3680(4) 0.4131(4) 0.3842(2) 0.0282(11) Uani 1 d . .
C4 C 0.3132(4) 0.5051(4) 0.3910(2) 0.0283(10) Uani 1 d . .
C5 C 0.2122(4) 0.5399(3) 0.4108(2) 0.0275(10) Uani 1 d . .
C6 C 0.1675(4) 0.4789(4) 0.4242(2) 0.0278(10) Uani 1 d . .
C7 C 0.4778(4) 0.3785(4) 0.3621(2) 0.0303(11) Uani 1 d . .
H7 H 0.5054 0.4136 0.3816 0.036 Uiso 1 calc . .
C8 C 0.4853(3) 0.4044(3) 0.2852(2) 0.0278(10) Uani 1 d . .
C9 C 0.4751(4) 0.3534(4) 0.2429(2) 0.0300(11) Uani 1 d . .
H9 H 0.464 0.3007 0.2628 0.036 Uiso 1 calc . .
C10 C 0.4802(3) 0.3745(3) 0.1727(2) 0.0286(11) Uani 1 d . .
C11 C 0.4935(3) 0.4542(4) 0.1440(2) 0.0297(11) Uani 1 d . .
C12 C 0.5084(4) 0.5062(4) 0.1849(2) 0.0294(11) Uani 1 d . .
C13 C 0.5041(4) 0.4808(4) 0.2549(2) 0.0297(11) Uani 1 d . .
C14 C 0.4716(3) 0.3145(3) 0.1284(2) 0.0274(10) Uani 1 d . .
H14 H 0.5032 0.3278 0.0838 0.033 Uiso 1 calc . .
C15 C 0.3627(4) 0.3429(3) 0.1147(2) 0.0259(10) Uani 1 d . .
C16 C 0.3051(4) 0.3053(3) 0.1577(2) 0.0280(10) Uani 1 d . .
H16 H 0.3366 0.2584 0.1951 0.034 Uiso 1 calc . .
C17 C 0.2042(4) 0.3325(3) 0.1488(2) 0.0266(10) Uani 1 d . .
C18 C 0.1568(4) 0.4044(4) 0.0955(2) 0.0291(11) Uani 1 d . .
C19 C 0.2122(4) 0.4425(3) 0.0494(2) 0.0281(10) Uani 1 d . .
C20 C 0.3140(4) 0.4102(3) 0.0596(2) 0.0279(10) Uani 1 d . .
C21 C 0.1475(4) 0.2835(3) 0.1931(2) 0.0282(10) Uani 1 d . .
H21 H 0.0936 0.29 0.1646 0.034 Uiso 1 calc . .
C22 C 0.0948(4) 0.3283(3) 0.2538(2) 0.0273(10) Uani 1 d . .
C23 C 0.1470(4) 0.3143(3) 0.3112(2) 0.0281(10) Uani 1 d . .
H23 H 0.2175 0.2818 0.3096 0.034 Uiso 1 calc . .
C24 C 0.1020(4) 0.3453(3) 0.3706(2) 0.0255(10) Uani 1 d . .
C25 C -0.0014(4) 0.3938(3) 0.3714(2) 0.0273(10) Uani 1 d . .
C26 C -0.0579(4) 0.4134(3) 0.3139(2) 0.0266(10) Uani 1 d . .
C27 C -0.0079(4) 0.3832(4) 0.2553(2) 0.0276(10) Uani 1 d . .
C28 C 0.1647(4) 0.3247(3) 0.4316(2) 0.0277(10) Uani 1 d . .
H28 H 0.1175 0.3428 0.4706 0.033 Uiso 1 calc . .
C29 C 0.1544(4) 0.6385(4) 0.4196(3) 0.0316(11) Uani 1 d . .
H29A H 0.2006 0.6621 0.4303 0.038 Uiso 1 calc . .
H29B H 0.1067 0.6417 0.458 0.038 Uiso 1 calc . .
C31 C 0.5346(4) 0.5855(4) 0.1554(3) 0.0363(12) Uani 1 d . .
H31A H 0.5895 0.5807 0.1813 0.044 Uiso 1 calc . .
H31B H 0.5587 0.5807 0.1082 0.044 Uiso 1 calc . .
C33 C 0.1647(4) 0.5134(4) -0.0117(2) 0.0340(12) Uani 1 d . .
H33A H 0.0932 0.5276 -0.0115 0.041 Uiso 1 calc . .
H33B H 0.1963 0.4881 -0.0529 0.041 Uiso 1 calc . .
C35 C -0.1687(4) 0.4585(3) 0.3218(2) 0.0283(10) Uani 1 d . .
H35A H -0.1882 0.4294 0.3654 0.034 Uiso 1 calc . .
H35B H -0.1984 0.4472 0.2854 0.034 Uiso 1 calc . .
C37 C 0.0479(4) 0.8006(4) 0.3565(3) 0.0393(13) Uani 1 d . .
H37 H 0.0997 0.8223 0.36 0.047 Uiso 1 calc . .
C38 C -0.0025(5) 0.8470(4) 0.2890(3) 0.0505(15) Uani 1 d . .
H38A H -0.0491 0.8213 0.2829 0.061 Uiso 1 calc . .
H38B H 0.0484 0.8337 0.2522 0.061 Uiso 1 calc . .
C39 C -0.0597(6) 0.9516(4) 0.2843(4) 0.0623(19) Uani 1 d . .
H39A H -0.0123 0.9786 0.2846 0.075 Uiso 1 calc . .
H39B H -0.0958 0.9791 0.2413 0.075 Uiso 1 calc . .
C40 C -0.1332(5) 0.9746(5) 0.3427(4) 0.0609(18) Uani 1 d . .
H40A H -0.1843 0.9526 0.3401 0.073 Uiso 1 calc . .
H40B H -0.1672 1.0424 0.34 0.073 Uiso 1 calc . .
C41 C -0.0798(5) 0.9292(5) 0.4097(4) 0.0541(17) Uani 1 d . .
H41A H -0.1288 0.9445 0.4474 0.065 Uiso 1 calc . .
H41B H -0.031 0.9536 0.4132 0.065 Uiso 1 calc . .
C42 C -0.0259(5) 0.8242(4) 0.4152(3) 0.0456(14) Uani 1 d . .
H42A H 0.0097 0.796 0.4584 0.055 Uiso 1 calc . .
H42B H -0.0749 0.7991 0.4145 0.055 Uiso 1 calc . .
C43 C 0.4804(7) 0.7551(5) 0.1420(5) 0.089(3) Uani 1 d . .
H43 H 0.5282 0.7415 0.178 0.107 Uiso 1 calc . .
C44 C 0.5355(8) 0.7595(7) 0.0762(5) 0.089(3) Uani 1 d . .
H44A H 0.4944 0.7646 0.0392 0.107 Uiso 1 calc . .
H44B H 0.5979 0.7021 0.0769 0.107 Uiso 1 calc . .
C45 C 0.5600(9) 0.8430(8) 0.0636(6) 0.115(4) Uani 1 d . .
H45A H 0.6082 0.8337 0.0973 0.138 Uiso 1 calc . .
H45B H 0.5915 0.8482 0.0182 0.138 Uiso 1 calc . .
C46 C 0.4686(10) 0.9304(9) 0.0680(7) 0.145(5) Uani 1 d . .
H46A H 0.4865 0.9831 0.0586 0.174 Uiso 1 calc . .
H46B H 0.421 0.9407 0.0335 0.174 Uiso 1 calc . .
C47 C 0.4212(11) 0.9256(8) 0.1358(6) 0.125(4) Uani 1 d . .
H47A H 0.3609 0.9839 0.1381 0.15 Uiso 1 calc . .
H47B H 0.4678 0.9174 0.1703 0.15 Uiso 1 calc . .
C48 C 0.3936(8) 0.8458(6) 0.1496(7) 0.120(4) Uani 1 d . .
H48A H 0.3657 0.8406 0.1961 0.144 Uiso 1 calc . .
H48B H 0.341 0.8585 0.1182 0.144 Uiso 1 calc . .
C49 C 0.1514(4) 0.6660(4) -0.0803(3) 0.0395(13) Uani 1 d . .
H49 H 0.0926 0.666 -0.0993 0.047 Uiso 1 calc . .
C50 C 0.2406(5) 0.6306(4) -0.1277(3) 0.0432(14) Uani 1 d . .
H50A H 0.2535 0.5678 -0.1334 0.052 Uiso 1 calc . .
H50B H 0.3001 0.6263 -0.1076 0.052 Uiso 1 calc . .
C51 C 0.2228(6) 0.6946(5) -0.1971(3) 0.0573(17) Uani 1 d . .
H51A H 0.2832 0.6718 -0.2261 0.069 Uiso 1 calc . .
H51B H 0.1673 0.6944 -0.2193 0.069 Uiso 1 calc . .
C52 C 0.1977(7) 0.7924(5) -0.1887(4) 0.071(2) Uani 1 d . .
H52A H 0.1819 0.8339 -0.2332 0.085 Uiso 1 calc . .
H52B H 0.2562 0.7935 -0.1712 0.085 Uiso 1 calc . .
C53 C 0.1087(6) 0.8271(5) -0.1399(4) 0.070(2) Uani 1 d . .
H53A H 0.0486 0.8321 -0.1597 0.084 Uiso 1 calc . .
H53B H 0.0962 0.8895 -0.1335 0.084 Uiso 1 calc . .
C54 C 0.1271(6) 0.7628(4) -0.0720(3) 0.0571(18) Uani 1 d . .
H54A H 0.1831 0.7626 -0.05 0.068 Uiso 1 calc . .
H54B H 0.0671 0.7853 -0.0426 0.068 Uiso 1 calc . .
C55 C -0.3177(4) 0.6027(4) 0.3429(3) 0.0334(11) Uani 1 d . .
H55 H -0.3556 0.5801 0.3196 0.04 Uiso 1 calc . .
C56 C -0.3297(4) 0.5745(4) 0.4187(3) 0.0372(12) Uani 1 d . .
H56A H -0.2922 0.5954 0.4431 0.045 Uiso 1 calc . .
H56B H -0.3024 0.5064 0.431 0.045 Uiso 1 calc . .
C57 C -0.4400(4) 0.6179(5) 0.4391(3) 0.0475(15) Uani 1 d . .
H57A H -0.4757 0.5917 0.4183 0.057 Uiso 1 calc . .
H57B H -0.447 0.6024 0.4887 0.057 Uiso 1 calc . .
C58 C -0.4868(5) 0.7222(5) 0.4172(3) 0.0532(17) Uani 1 d . .
H58A H -0.5591 0.7471 0.4279 0.064 Uiso 1 calc . .
H58B H -0.4573 0.7492 0.4427 0.064 Uiso 1 calc . .
C59 C -0.4710(5) 0.7504(5) 0.3417(3) 0.0521(16) Uani 1 d . .
H59A H -0.4973 0.8185 0.3298 0.063 Uiso 1 calc . .
H59B H -0.508 0.7306 0.3159 0.063 Uiso 1 calc . .
C60 C -0.3603(4) 0.7066(4) 0.3221(3) 0.0400(13) Uani 1 d . .
H60A H -0.3519 0.723 0.2727 0.048 Uiso 1 calc . .
H60B H -0.3241 0.7307 0.3445 0.048 Uiso 1 calc . .
C61 C 0.5415(3) 0.2751(4) 0.3889(3) 0.0382(13) Uani 1 d . .
H61A H 0.5267 0.2618 0.4377 0.046 Uiso 1 calc . .
H61B H 0.5209 0.2384 0.3662 0.046 Uiso 1 calc . .
C62 C 0.6511(3) 0.2432(4) 0.3792(3) 0.0522(17) Uani 1 d . .
H62A H 0.6852 0.1785 0.4028 0.063 Uiso 1 calc . .
H62B H 0.6682 0.2446 0.3305 0.063 Uiso 1 calc . .
C63 C 0.6893(5) 0.3027(5) 0.4057(6) 0.134(3) Uani 1 d . .
H63A H 0.643 0.3327 0.4412 0.161 Uiso 1 calc . .
H63B H 0.6913 0.3519 0.3685 0.161 Uiso 1 calc . .
C64 C 0.7935(4) 0.2442(8) 0.4346(4) 0.134(3) Uani 1 d . .
H64A H 0.7926 0.1913 0.4684 0.161 Uiso 1 calc . .
H64B H 0.8113 0.282 0.4581 0.161 Uiso 1 calc . .
C65 C 0.8728(5) 0.2078(9) 0.3811(5) 0.134(3) Uani 1 d . .
H65C H 0.8574 0.1666 0.3598 0.161 Uiso 1 calc . .
H65D H 0.8702 0.2605 0.3456 0.161 Uiso 1 calc . .
C66 C 0.9766(5) 0.1558(8) 0.4078(5) 0.111(4) Uani 1 d . .
H66A H 1.0206 0.1195 0.3748 0.166 Uiso 1 calc . .
H66B H 0.9762 0.1143 0.4503 0.166 Uiso 1 calc . .
H66C H 1.0006 0.1996 0.4157 0.166 Uiso 1 calc . .
C67 C 0.5306(4) 0.2113(4) 0.1558(3) 0.0358(12) Uani 1 d . .
H67A H 0.595 0.2013 0.1725 0.043 Uiso 1 calc . .
H67B H 0.4933 0.1925 0.1947 0.043 Uiso 1 calc . .
C68 C 0.5506(5) 0.1507(4) 0.1045(3) 0.0522(16) Uani 1 d . .
H68A H 0.5904 0.1678 0.0666 0.063 Uiso 1 calc . .
H68B H 0.4863 0.1629 0.0864 0.063 Uiso 1 calc . .
C69 C 0.6060(6) 0.0467(5) 0.1324(4) 0.0639(19) Uani 1 d . .
H69A H 0.5672 0.03 0.1712 0.077 Uiso 1 calc . .
H69B H 0.609 0.012 0.0971 0.077 Uiso 1 calc . .
C70 C 0.7089(7) 0.0171(6) 0.1545(6) 0.096(3) Uani 1 d . .
H70A H 0.7048 0.032 0.1999 0.115 Uiso 1 calc . .
H70B H 0.7387 0.0541 0.1234 0.115 Uiso 1 calc . .
C71 C 0.7781(8) -0.0838(6) 0.1574(5) 0.107(3) Uani 1 d . .
H71A H 0.7754 -0.1038 0.1152 0.129 Uiso 1 calc . .
H71B H 0.8475 -0.0951 0.1638 0.129 Uiso 1 calc . .
C72 C 0.7425(10) -0.1350(9) 0.2165(6) 0.124(4) Uani 1 d . .
H72A H 0.7469 -0.1153 0.2579 0.186 Uiso 1 calc . .
H72B H 0.7841 -0.2015 0.2203 0.186 Uiso 1 calc . .
H72C H 0.6732 -0.1217 0.2099 0.186 Uiso 1 calc . .
C73 C 0.2111(4) 0.1791(4) 0.2140(3) 0.0359(12) Uani 1 d . .
H73A H 0.2455 0.1531 0.1736 0.043 Uiso 1 calc . .
H73B H 0.2625 0.1687 0.2456 0.043 Uiso 1 calc . .
C74 C 0.1482(5) 0.1289(4) 0.2478(4) 0.0584(18) Uani 1 d . .
H74A H 0.1253 0.1467 0.2925 0.07 Uiso 1 calc . .
H74B H 0.0883 0.1515 0.2205 0.07 Uiso 1 calc . .
C75 C 0.1969(7) 0.0264(5) 0.2576(5) 0.091(3) Uani 1 d . .
H75A H 0.2143 0.0087 0.2125 0.109 Uiso 1 calc . .
H75B H 0.1473 0.0036 0.2787 0.109 Uiso 1 calc . .
C76 C 0.2891(8) -0.0235(7) 0.2995(6) 0.129(4) Uani 1 d . .
H76A H 0.3187 -0.0895 0.2957 0.154 Uiso 1 calc . .
H76B H 0.3378 0.001 0.2795 0.154 Uiso 1 calc . .
C77 C 0.2760(12) -0.0174(10) 0.3723(7) 0.142(5) Uani 1 d . .
H77A H 0.2339 0.0476 0.3771 0.17 Uiso 1 calc . .
H77B H 0.3418 -0.0361 0.3912 0.17 Uiso 1 calc . .
C78 C 0.2293(11) -0.0772(9) 0.4122(9) 0.163(6) Uani 1 d . .
H78A H 0.1567 -0.0439 0.4092 0.244 Uiso 1 calc . .
H78B H 0.2483 -0.0927 0.4595 0.244 Uiso 1 calc . .
H78C H 0.2523 -0.134 0.3939 0.244 Uiso 1 calc . .
C79 C 0.2308(4) 0.2212(4) 0.4502(3) 0.0321(11) Uani 1 d . .
H79A H 0.1883 0.188 0.4556 0.039 Uiso 1 calc . .
H79B H 0.2779 0.2017 0.4121 0.039 Uiso 1 calc . .
C80 C 0.2901(4) 0.1917(4) 0.5140(3) 0.0352(12) Uani 1 d . .
H80A H 0.2447 0.2188 0.5509 0.042 Uiso 1 calc . .
H80B H 0.3406 0.2165 0.5063 0.042 Uiso 1 calc . .
C81 C 0.3419(4) 0.0876(4) 0.5357(3) 0.0394(13) Uani 1 d . .
H81A H 0.2906 0.0642 0.5493 0.047 Uiso 1 calc . .
H81B H 0.3793 0.0602 0.4964 0.047 Uiso 1 calc . .
C82 C 0.4129(4) 0.0549(4) 0.5933(3) 0.0410(13) Uani 1 d . .
H82A H 0.3774 0.0865 0.6313 0.049 Uiso 1 calc . .
H82B H 0.4681 0.0727 0.5783 0.049 Uiso 1 calc . .
C83 C 0.4561(5) -0.0490(4) 0.6181(3) 0.0468(15) Uani 1 d . .
H83A H 0.4019 -0.0659 0.6382 0.056 Uiso 1 calc . .
H83B H 0.4848 -0.0807 0.5791 0.056 Uiso 1 calc . .
C84 C 0.5366(5) -0.0823(5) 0.6703(3) 0.0524(16) Uani 1 d . .
H84A H 0.5925 -0.0695 0.6496 0.079 Uiso 1 calc . .
H84B H 0.5599 -0.1489 0.6862 0.079 Uiso 1 calc . .
H84C H 0.5091 -0.0499 0.7084 0.079 Uiso 1 calc . .
Cl1 Cl 0.28078(14) 0.72789(13) 0.27910(11) 0.0792(7) Uani 1 d . .
Cl2 Cl 0.34910(12) 0.67484(11) 0.03045(8) 0.0516(4) Uani 1 d . .
Cl3 Cl -0.22106(10) 0.59542(10) 0.16628(6) 0.0415(4) Uani 1 d . .
Cl4 Cl -0.09382(12) 0.65946(11) 0.36552(10) 0.0563(5) Uani 1 d . .
O1 O 0.1154(6) 0.6329(8) 0.1181(5) 0.058(3) Uani 0.65 d A 1
O2 O 0.1096(5) 0.5806(6) 0.2586(4) 0.0579(19) Uani 0.65 d A 1
C85 C 0.1959(8) 0.6127(10) 0.1591(5) 0.066(3) Uani 0.65 d A 1
H85A H 0.1892 0.6705 0.1715 0.079 Uiso 0.65 calc A 1
H85B H 0.2592 0.5872 0.1333 0.079 Uiso 0.65 calc A 1
C86 C 0.1987(8) 0.5450(8) 0.2218(5) 0.060(3) Uani 0.65 d A 1
H86A H 0.2084 0.4861 0.2098 0.072 Uiso 0.65 calc A 1
H86B H 0.2553 0.5324 0.2496 0.072 Uiso 0.65 calc A 1
C87 C 0.0305(8) 0.5977(10) 0.2184(5) 0.073(4) Uani 0.65 d A 1
H87A H -0.0327 0.6218 0.2445 0.088 Uiso 0.65 calc A 1
H87B H 0.0394 0.5388 0.2068 0.088 Uiso 0.65 calc A 1
C88 C 0.0239(8) 0.6652(10) 0.1548(6) 0.072(4) Uani 0.65 d A 1
H88A H -0.0306 0.673 0.1271 0.087 Uiso 0.65 calc A 1
H88B H 0.009 0.726 0.1658 0.087 Uiso 0.65 calc A 1
O1' O 0.0693(11) 0.6535(11) 0.1123(7) 0.036(4) Uani 0.35 d B 2
O2' O 0.1567(10) 0.6155(9) 0.2373(5) 0.045(3) Uani 0.35 d B 2
C85' C 0.1083(12) 0.7103(11) 0.1286(8) 0.051(5) Uani 0.35 d B 2
H85C H 0.0544 0.762 0.1474 0.061 Uiso 0.35 calc B 2
H85D H 0.1349 0.7368 0.087 0.061 Uiso 0.35 calc B 2
C86' C 0.1898(13) 0.6575(14) 0.1790(7) 0.052(5) Uani 0.35 d B 2
H86C H 0.2466 0.6097 0.1586 0.062 Uiso 0.35 calc B 2
H86D H 0.2134 0.7001 0.191 0.062 Uiso 0.35 calc B 2
C87' C 0.1209(15) 0.5568(11) 0.2207(10) 0.053(5) Uani 0.35 d B 2
H87C H 0.0959 0.5283 0.262 0.063 Uiso 0.35 calc B 2
H87D H 0.1756 0.5069 0.2008 0.063 Uiso 0.35 calc B 2
C88' C 0.0389(11) 0.6100(12) 0.1716(7) 0.036(4) Uani 0.35 d B 2
H88C H 0.0147 0.5676 0.16 0.043 Uiso 0.35 calc B 2
H88D H -0.0171 0.6573 0.1929 0.043 Uiso 0.35 calc B 2

loop_
_atom_site_aniso_label
_atom_site_aniso_U_11
_atom_site_aniso_U_22
_atom_site_aniso_U_33
_atom_site_aniso_U_23
_atom_site_aniso_U_13
_atom_site_aniso_U_12
N30 0.034(2) 0.035(2) 0.034(2) -0.0107(19) 0.0041(18) -0.014(2)
N32 0.060(3) 0.040(3) 0.040(3) -0.002(2) 0.005(2) -0.027(3)
N34 0.038(2) 0.033(2) 0.027(2) -0.0059(18) -0.0048(18) -0.011(2)
N36 0.026(2) 0.038(2) 0.029(2) -0.0103(18) -0.0023(17) -0.0147(19)
O4 0.033(2) 0.044(2) 0.040(2) -0.0065(16) 0.0002(16) -0.0260(18)
O6 0.0285(18) 0.038(2) 0.0258(17) -0.0053(14) 0.0015(14) -0.0163(16)
O11 0.041(2) 0.039(2) 0.0270(17) 0.0007(15) -0.0026(15) -0.0228(18)
O13 0.037(2) 0.048(2) 0.0331(19) -0.0081(16) 0.0010(15) -0.0269(18)
O18 0.0288(19) 0.060(3) 0.0288(18) -0.0006(17) -0.0034(15) -0.0220(18)
O20 0.034(2) 0.040(2) 0.0273(17) -0.0005(15) -0.0017(14) -0.0219(17)
O25 0.0298(18) 0.043(2) 0.0252(17) -0.0101(15) 0.0033(14) -0.0198(16)
O27 0.0278(18) 0.044(2) 0.0276(17) -0.0122(15) -0.0062(14) -0.0126(16)
C1 0.025(2) 0.033(3) 0.020(2) -0.0006(19) -0.0024(18) -0.014(2)
C2 0.033(3) 0.030(3) 0.021(2) -0.0026(19) -0.0017(19) -0.015(2)
C3 0.024(2) 0.037(3) 0.026(2) 0.000(2) -0.0037(19) -0.017(2)
C4 0.027(2) 0.036(3) 0.027(2) -0.002(2) -0.0020(19) -0.020(2)
C5 0.026(2) 0.033(3) 0.026(2) -0.004(2) -0.0009(19) -0.016(2)
C6 0.026(2) 0.040(3) 0.021(2) -0.006(2) 0.0002(18) -0.018(2)
C7 0.026(2) 0.041(3) 0.026(2) 0.000(2) -0.0032(19) -0.018(2)
C8 0.021(2) 0.034(3) 0.028(2) 0.000(2) -0.0028(19) -0.013(2)
C9 0.026(2) 0.033(3) 0.031(3) -0.001(2) 0.000(2) -0.014(2)
C10 0.020(2) 0.032(3) 0.033(3) -0.003(2) 0.0010(19) -0.012(2)
C11 0.022(2) 0.036(3) 0.028(2) 0.002(2) -0.0015(19) -0.013(2)
C12 0.030(3) 0.035(3) 0.028(2) -0.003(2) -0.003(2) -0.018(2)
C13 0.027(2) 0.035(3) 0.031(3) -0.005(2) 0.000(2) -0.018(2)
C14 0.024(2) 0.032(3) 0.026(2) -0.004(2) 0.0009(19) -0.013(2)
C15 0.029(2) 0.027(2) 0.023(2) -0.0065(19) -0.0012(19) -0.012(2)
C16 0.030(3) 0.031(3) 0.023(2) -0.0063(19) 0.0004(19) -0.013(2)
C17 0.030(3) 0.031(3) 0.023(2) -0.0070(19) 0.0004(19) -0.016(2)
C18 0.029(3) 0.037(3) 0.024(2) -0.008(2) -0.0004(19) -0.015(2)
C19 0.030(3) 0.035(3) 0.020(2) -0.0020(19) -0.0030(19) -0.016(2)
C20 0.033(3) 0.028(3) 0.025(2) -0.0051(19) 0.002(2) -0.016(2)
C21 0.028(2) 0.035(3) 0.027(2) -0.007(2) -0.0003(19) -0.017(2)
C22 0.030(3) 0.032(3) 0.024(2) -0.0053(19) 0.0012(19) -0.017(2)
C23 0.026(2) 0.028(3) 0.030(2) -0.004(2) 0.001(2) -0.012(2)
C24 0.030(3) 0.029(3) 0.022(2) -0.0012(19) 0.0004(19) -0.019(2)
C25 0.034(3) 0.033(3) 0.022(2) -0.0030(19) 0.0002(19) -0.021(2)
C26 0.027(2) 0.027(3) 0.028(2) -0.0034(19) 0.0005(19) -0.015(2)
C27 0.029(3) 0.038(3) 0.025(2) -0.004(2) -0.0041(19) -0.022(2)
C28 0.031(3) 0.035(3) 0.021(2) -0.0038(19) 0.0009(19) -0.019(2)
C29 0.034(3) 0.034(3) 0.032(3) -0.012(2) 0.000(2) -0.017(2)
C31 0.036(3) 0.040(3) 0.037(3) -0.002(2) 0.002(2) -0.022(3)
C33 0.039(3) 0.042(3) 0.025(2) -0.002(2) -0.004(2) -0.021(3)
C35 0.027(2) 0.036(3) 0.027(2) -0.009(2) -0.0011(19) -0.017(2)
C37 0.037(3) 0.037(3) 0.048(3) -0.012(2) 0.008(2) -0.020(3)
C38 0.057(4) 0.037(3) 0.051(4) -0.005(3) 0.000(3) -0.015(3)
C39 0.066(5) 0.036(4) 0.074(5) -0.003(3) 0.001(4) -0.016(3)
C40 0.054(4) 0.037(4) 0.088(5) -0.013(3) -0.001(4) -0.016(3)
C41 0.042(3) 0.050(4) 0.077(5) -0.030(3) 0.012(3) -0.020(3)
C42 0.044(3) 0.043(3) 0.051(3) -0.015(3) 0.009(3) -0.019(3)
C43 0.107(6) 0.051(4) 0.089(5) 0.000(4) 0.044(5) -0.031(4)
C44 0.118(8) 0.097(7) 0.073(5) 0.016(5) -0.016(5) -0.075(6)
C45 0.131(7) 0.109(7) 0.119(7) 0.015(5) -0.010(6) -0.077(6)
C46 0.176(9) 0.120(8) 0.160(9) -0.001(6) -0.015(7) -0.090(7)
C47 0.160(12) 0.118(9) 0.145(11) -0.058(8) 0.014(9) -0.093(9)
C48 0.145(8) 0.077(6) 0.134(7) -0.016(5) 0.023(6) -0.053(6)
C49 0.046(3) 0.036(3) 0.034(3) 0.003(2) -0.014(2) -0.017(3)
C50 0.052(4) 0.044(3) 0.035(3) 0.004(2) -0.002(3) -0.027(3)
C51 0.070(4) 0.056(4) 0.045(4) 0.008(3) -0.004(3) -0.033(4)
C52 0.087(6) 0.056(5) 0.071(5) 0.017(4) -0.018(4) -0.041(4)
C53 0.088(6) 0.032(3) 0.080(5) 0.006(3) -0.040(4) -0.015(4)
C54 0.072(5) 0.038(3) 0.052(4) -0.004(3) -0.025(3) -0.011(3)
C55 0.025(2) 0.047(3) 0.031(3) -0.010(2) -0.001(2) -0.016(2)
C56 0.031(3) 0.050(3) 0.034(3) -0.011(2) 0.001(2) -0.020(3)
C57 0.039(3) 0.079(5) 0.033(3) -0.021(3) 0.007(2) -0.030(3)
C58 0.031(3) 0.066(4) 0.052(4) -0.023(3) 0.000(3) -0.007(3)
C59 0.038(3) 0.054(4) 0.053(4) -0.013(3) -0.005(3) -0.007(3)
C60 0.037(3) 0.043(3) 0.036(3) -0.007(2) -0.006(2) -0.012(3)
C61 0.035(3) 0.042(3) 0.032(3) 0.002(2) 0.000(2) -0.016(3)
C62 0.035(3) 0.052(4) 0.049(4) 0.013(3) 0.000(3) -0.010(3)
C63 0.121(5) 0.143(5) 0.148(5) -0.019(4) -0.016(4) -0.066(4)
C64 0.121(5) 0.143(5) 0.148(5) -0.019(4) -0.016(4) -0.066(4)
C65 0.121(5) 0.143(5) 0.148(5) -0.019(4) -0.016(4) -0.066(4)
C66 0.051(5) 0.160(11) 0.085(6) -0.034(7) 0.020(5) -0.012(6)
C67 0.032(3) 0.032(3) 0.040(3) -0.001(2) 0.000(2) -0.013(2)
C68 0.059(4) 0.048(4) 0.051(4) -0.011(3) 0.001(3) -0.024(3)
C69 0.084(5) 0.048(4) 0.068(5) -0.018(3) -0.008(4) -0.032(4)
C70 0.082(5) 0.066(5) 0.126(7) -0.013(5) -0.034(5) -0.013(4)
C71 0.093(7) 0.107(8) 0.106(8) -0.022(6) -0.005(6) -0.026(6)
C72 0.122(4) 0.125(4) 0.125(4) -0.017(2) -0.003(2) -0.055(2)
C73 0.039(3) 0.038(3) 0.035(3) -0.011(2) 0.002(2) -0.019(2)
C74 0.074(5) 0.049(4) 0.062(4) -0.006(3) 0.010(4) -0.039(4)
C75 0.102(7) 0.075(6) 0.099(7) 0.020(5) -0.024(6) -0.050(6)
C76 0.146(8) 0.137(8) 0.123(8) -0.033(6) -0.014(6) -0.072(7)
C77 0.158(9) 0.138(8) 0.129(8) -0.045(7) 0.002(7) -0.055(7)
C78 0.135(10) 0.084(8) 0.226(14) 0.028(8) 0.016(10) -0.037(7)
C79 0.032(3) 0.035(3) 0.031(3) 0.000(2) -0.006(2) -0.017(2)
C80 0.040(3) 0.035(3) 0.029(3) 0.002(2) -0.007(2) -0.017(2)
C81 0.039(3) 0.038(3) 0.040(3) 0.003(2) -0.005(2) -0.019(3)
C82 0.038(3) 0.038(3) 0.039(3) 0.007(2) -0.006(2) -0.015(3)
C83 0.045(3) 0.038(3) 0.049(3) 0.006(3) -0.007(3) -0.015(3)
C84 0.052(4) 0.051(4) 0.044(3) 0.011(3) -0.009(3) -0.020(3)
Cl1 0.0538(10) 0.0566(11) 0.0833(13) 0.0188(9) 0.0301(9) -0.0053(8)
Cl2 0.0517(9) 0.0437(8) 0.0453(8) 0.0011(6) -0.0018(7) -0.0117(7)
Cl3 0.0383(7) 0.0521(9) 0.0305(7) -0.0068(6) -0.0036(5) -0.0158(6)
Cl4 0.0495(9) 0.0375(8) 0.0882(12) -0.0001(7) -0.0320(8) -0.0224(7)
O1 0.050(6) 0.075(6) 0.044(5) -0.018(4) 0.004(5) -0.020(6)
O2 0.065(5) 0.074(5) 0.036(4) -0.012(4) 0.002(3) -0.030(4)
C85 0.053(7) 0.113(11) 0.046(6) -0.023(7) 0.011(5) -0.048(7)
C86 0.057(7) 0.064(8) 0.052(6) -0.018(5) -0.015(5) -0.013(6)
C87 0.057(8) 0.130(12) 0.054(7) -0.029(7) 0.007(6) -0.055(8)
C88 0.054(7) 0.087(10) 0.052(8) -0.017(7) -0.010(6) -0.004(7)
O1' 0.034(9) 0.057(10) 0.034(7) -0.025(7) 0.017(8) -0.031(8)
O2' 0.060(8) 0.069(9) 0.031(6) -0.027(6) 0.020(5) -0.046(7)
C85' 0.080(13) 0.064(12) 0.045(9) -0.039(9) 0.026(9) -0.057(11)
C86' 0.057(9) 0.068(9) 0.046(8) -0.026(7) 0.007(7) -0.037(7)
C87' 0.072(17) 0.070(14) 0.036(11) -0.031(9) 0.006(10) -0.041(12)
C88' 0.034(7) 0.049(8) 0.031(8) -0.009(6) 0.010(6) -0.024(6)

loop_
_atom_type_symbol
_atom_type_description
_atom_type_scat_dispersion_real
_atom_type_scat_dispersion_imag
_atom_type_scat_source
C C 0.0033 0.0016 'International Tables Vol C Tables 4.2.6.8 and 6.1.1.4'
H H 0 0 'International Tables Vol C Tables 4.2.6.8 and 6.1.1.4'
Cl Cl 0.1484 0.1585 'International Tables Vol C Tables 4.2.6.8 and 6.1.1.4'
N N 0.0061 0.0033 'International Tables Vol C Tables 4.2.6.8 and 6.1.1.4'
O O 0.0106 0.006 'International Tables Vol C Tables 4.2.6.8 and 6.1.1.4'

loop_
_geom_angle_atom_site_label_1
_geom_angle_atom_site_label_2
_geom_angle_atom_site_label_3
_geom_angle
C29 N30 C37 116.3(4)
C29 N30 H30A 108.2
C37 N30 H30A 108.2
C29 N30 H30B 108.2
C37 N30 H30B 108.2
H30A N30 H30B 107.4
C31 N32 C43 112.2(5)
C31 N32 H32A 109.2
C43 N32 H32A 109.2
C31 N32 H32B 109.2
C43 N32 H32B 109.2
H32A N32 H32B 107.9
C33 N34 C49 113.6(4)
C33 N34 H34A 108.9
C49 N34 H34A 108.9
C33 N34 H34B 108.9
C49 N34 H34B 108.9
H34A N34 H34B 107.7
C35 N36 C55 113.8(4)
C35 N36 H36A 108.8
C55 N36 H36A 108.8
C35 N36 H36B 108.8
C55 N36 H36B 108.8
H36A N36 H36B 107.7
C4 O4 H4 109.5
C6 O6 H6 109.5
C11 O11 H11 109.5
C13 O13 H13 109.5
C18 O18 H18 109.5
C20 O20 H20 109.5
C25 O25 H25 109.5
C27 O27 H27 109.5
C2 C1 C6 117.9(4)
C2 C1 C28 122.9(4)
C6 C1 C28 119.1(4)
C1 C2 C3 122.7(5)
C1 C2 H2 118.7
C3 C2 H2 118.7
C2 C3 C4 117.6(4)
C2 C3 C7 122.6(5)
C4 C3 C7 119.8(4)
O4 C4 C3 117.6(4)
O4 C4 C5 120.5(5)
C3 C4 C5 121.8(4)
C4 C5 C6 117.9(5)
C4 C5 C29 121.5(4)
C6 C5 C29 120.6(4)
O6 C6 C1 117.3(4)
O6 C6 C5 120.5(4)
C1 C6 C5 122.1(4)
C3 C7 C8 109.3(4)
C3 C7 C61 114.1(4)
C8 C7 C61 112.8(4)
C3 C7 H7 106.7
C8 C7 H7 106.7
C61 C7 H7 106.7
C9 C8 C13 117.2(4)
C9 C8 C7 121.6(4)
C13 C8 C7 121.1(4)
C8 C9 C10 123.9(5)
C8 C9 H9 118
C10 C9 H9 118
C9 C10 C11 117.4(5)
C9 C10 C14 121.9(4)
C11 C10 C14 120.6(4)
O11 C11 C10 118.2(5)
O11 C11 C12 121.1(4)
C10 C11 C12 120.7(4)
C13 C12 C11 119.1(4)
C13 C12 C31 119.0(5)
C11 C12 C31 121.8(4)
O13 C13 C12 115.8(4)
O13 C13 C8 122.8(4)
C12 C13 C8 121.5(5)
C10 C14 C15 110.7(4)
C10 C14 C67 112.0(4)
C15 C14 C67 114.3(4)
C10 C14 H14 106.4
C15 C14 H14 106.4
C67 C14 H14 106.4
C16 C15 C20 116.2(4)
C16 C15 C14 122.0(4)
C20 C15 C14 121.7(4)
C15 C16 C17 123.9(4)
C15 C16 H16 118.1
C17 C16 H16 118.1
C18 C17 C16 118.0(4)
C18 C17 C21 120.3(4)
C16 C17 C21 121.6(4)
O18 C18 C17 123.2(4)
O18 C18 C19 116.5(4)
C17 C18 C19 120.3(4)
C20 C19 C18 119.0(4)
C20 C19 C33 119.9(4)
C18 C19 C33 121.0(4)
O20 C20 C19 114.7(4)
O20 C20 C15 122.8(4)
C19 C20 C15 122.5(4)
C17 C21 C22 113.6(4)
C17 C21 C73 113.0(4)
C22 C21 C73 111.7(4)
C17 C21 H21 105.9
C22 C21 H21 105.9
C73 C21 H21 105.9
C23 C22 C27 116.9(4)
C23 C22 C21 121.2(4)
C27 C22 C21 121.8(4)
C24 C23 C22 124.0(5)
C24 C23 H23 118
C22 C23 H23 118
C23 C24 C25 116.9(4)
C23 C24 C28 120.5(4)
C25 C24 C28 122.6(4)
O25 C25 C24 123.9(4)
O25 C25 C26 114.5(4)
C24 C25 C26 121.6(4)
C27 C26 C25 118.5(4)
C27 C26 C35 123.9(4)
C25 C26 C35 117.4(4)
C26 C27 O27 121.6(4)
C26 C27 C22 121.7(4)
O27 C27 C22 116.7(4)
C79 C28 C24 110.7(4)
C79 C28 C1 115.3(4)
C24 C28 C1 109.1(4)
C79 C28 H28 107.1
C24 C28 H28 107.1
C1 C28 H28 107.1
C5 C29 N30 111.4(4)
C5 C29 H29A 109.3
N30 C29 H29A 109.3
C5 C29 H29B 109.3
N30 C29 H29B 109.3
H29A C29 H29B 108
N32 C31 C12 112.8(4)
N32 C31 H31A 109
C12 C31 H31A 109
N32 C31 H31B 109
C12 C31 H31B 109
H31A C31 H31B 107.8
C19 C33 N34 111.2(4)
C19 C33 H33A 109.4
N34 C33 H33A 109.4
C19 C33 H33B 109.4
N34 C33 H33B 109.4
H33A C33 H33B 108
C26 C35 N36 113.4(4)
C26 C35 H35A 108.9
N36 C35 H35A 108.9
C26 C35 H35B 108.9
N36 C35 H35B 108.9
H35A C35 H35B 107.7
N30 C37 C42 111.8(4)
N30 C37 C38 107.3(5)
C42 C37 C38 111.7(5)
N30 C37 H37 108.6
C42 C37 H37 108.6
C38 C37 H37 108.6
C37 C38 C39 111.5(6)
C37 C38 H38A 109.3
C39 C38 H38A 109.3
C37 C38 H38B 109.3
C39 C38 H38B 109.3
H38A C38 H38B 108
C40 C39 C38 110.8(6)
C40 C39 H39A 109.5
C38 C39 H39A 109.5
C40 C39 H39B 109.5
C38 C39 H39B 109.5
H39A C39 H39B 108.1
C39 C40 C41 110.4(6)
C39 C40 H40A 109.6
C41 C40 H40A 109.6
C39 C40 H40B 109.6
C41 C40 H40B 109.6
H40A C40 H40B 108.1
C40 C41 C42 110.8(5)
C40 C41 H41A 109.5
C42 C41 H41A 109.5
C40 C41 H41B 109.5
C42 C41 H41B 109.5
H41A C41 H41B 108.1
C37 C42 C41 109.5(5)
C37 C42 H42A 109.8
C41 C42 H42A 109.8
C37 C42 H42B 109.8
C41 C42 H42B 109.8
H42A C42 H42B 108.2
C44 C43 N32 113.2(7)
C44 C43 C48 113.0(8)
N32 C43 C48 110.9(6)
C44 C43 H43 106.4
N32 C43 H43 106.4
C48 C43 H43 106.4
C43 C44 C45 110.0(9)
C43 C44 H44A 109.7
C45 C44 H44A 109.7
C43 C44 H44B 109.7
C45 C44 H44B 109.7
H44A C44 H44B 108.2
C46 C45 C44 111.4(10)
C46 C45 H45A 109.3
C44 C45 H45A 109.3
C46 C45 H45B 109.3
C44 C45 H45B 109.3
H45A C45 H45B 108
C47 C46 C45 110.6(11)
C47 C46 H46A 109.5
C45 C46 H46A 109.5
C47 C46 H46B 109.5
C45 C46 H46B 109.5
H46A C46 H46B 108.1
C46 C47 C48 109.3(10)
C46 C47 H47A 109.8
C48 C47 H47A 109.8
C46 C47 H47B 109.8
C48 C47 H47B 109.8
H47A C47 H47B 108.3
C43 C48 C47 113.2(9)
C43 C48 H48A 108.9
C47 C48 H48A 108.9
C43 C48 H48B 108.9
C47 C48 H48B 108.9
H48A C48 H48B 107.8
C54 C49 C50 111.0(5)
C54 C49 N34 110.6(4)
C50 C49 N34 108.2(4)
C54 C49 H49 109
C50 C49 H49 109
N34 C49 H49 109
C49 C50 C51 111.4(5)
C49 C50 H50A 109.4
C51 C50 H50A 109.4
C49 C50 H50B 109.4
C51 C50 H50B 109.4
H50A C50 H50B 108
C52 C51 C50 109.9(6)
C52 C51 H51A 109.7
C50 C51 H51A 109.7
C52 C51 H51B 109.7
C50 C51 H51B 109.7
H51A C51 H51B 108.2
C51 C52 C53 110.9(6)
C51 C52 H52A 109.5
C53 C52 H52A 109.5
C51 C52 H52B 109.5
C53 C52 H52B 109.5
H52A C52 H52B 108
C52 C53 C54 111.5(6)
C52 C53 H53A 109.3
C54 C53 H53A 109.3
C52 C53 H53B 109.3
C54 C53 H53B 109.3
H53A C53 H53B 108
C49 C54 C53 110.8(5)
C49 C54 H54A 109.5
C53 C54 H54A 109.5
C49 C54 H54B 109.5
C53 C54 H54B 109.5
H54A C54 H54B 108.1
N36 C55 C60 109.4(4)
N36 C55 C56 112.0(4)
C60 C55 C56 111.3(4)
N36 C55 H55 108
C60 C55 H55 108
C56 C55 H55 108
C55 C56 C57 109.6(4)
C55 C56 H56A 109.8
C57 C56 H56A 109.8
C55 C56 H56B 109.8
C57 C56 H56B 109.8
H56A C56 H56B 108.2
C58 C57 C56 111.7(5)
C58 C57 H57A 109.3
C56 C57 H57A 109.3
C58 C57 H57B 109.3
C56 C57 H57B 109.3
H57A C57 H57B 107.9
C59 C58 C57 111.6(5)
C59 C58 H58A 109.3
C57 C58 H58A 109.3
C59 C58 H58B 109.3
C57 C58 H58B 109.3
H58A C58 H58B 108
C58 C59 C60 110.8(5)
C58 C59 H59A 109.5
C60 C59 H59A 109.5
C58 C59 H59B 109.5
C60 C59 H59B 109.5
H59A C59 H59B 108.1
C55 C60 C59 110.1(5)
C55 C60 H60A 109.6
C59 C60 H60A 109.6
C55 C60 H60B 109.6
C59 C60 H60B 109.6
H60A C60 H60B 108.2
C62 C61 C7 115.4(4)
C62 C61 H61A 108.4
C7 C61 H61A 108.4
C62 C61 H61B 108.4
C7 C61 H61B 108.4
H61A C61 H61B 107.5
C63 C62 C61 112.7(5)
C63 C62 H62A 109.1
C61 C62 H62A 109.1
C63 C62 H62B 109.1
C61 C62 H62B 109.1
H62A C62 H62B 107.8
C62 C63 C64 111.0(7)
C62 C63 H63A 109.4
C64 C63 H63A 109.4
C62 C63 H63B 109.4
C64 C63 H63B 109.4
H63A C63 H63B 108
C63 C64 C65 113.1(8)
C63 C64 H64A 109
C65 C64 H64A 109
C63 C64 H64B 109
C65 C64 H64B 109
H64A C64 H64B 107.8
C66 C65 C64 113.8(5)
C66 C65 H65C 108.8
C64 C65 H65C 108.8
C66 C65 H65D 108.8
C64 C65 H65D 108.8
H65C C65 H65D 107.7
C65 C66 H66A 109.5
C65 C66 H66B 109.5
H66A C66 H66B 109.5
C65 C66 H66C 109.5
H66A C66 H66C 109.5
H66B C66 H66C 109.5
C68 C67 C14 113.7(5)
C68 C67 H67A 108.8
C14 C67 H67A 108.8
C68 C67 H67B 108.8
C14 C67 H67B 108.8
H67A C67 H67B 107.7
C67 C68 C69 114.1(6)
C67 C68 H68A 108.7
C69 C68 H68A 108.7
C67 C68 H68B 108.7
C69 C68 H68B 108.7
H68A C68 H68B 107.6
C70 C69 C68 114.3(6)
C70 C69 H69A 108.7
C68 C69 H69A 108.7
C70 C69 H69B 108.7
C68 C69 H69B 108.7
H69A C69 H69B 107.6
C69 C70 C71 115.9(8)
C69 C70 H70A 108.3
C71 C70 H70A 108.3
C69 C70 H70B 108.3
C71 C70 H70B 108.3
H70A C70 H70B 107.4
C72 C71 C70 105.9(9)
C72 C71 H71A 110.6
C70 C71 H71A 110.6
C72 C71 H71B 110.6
C70 C71 H71B 110.6
H71A C71 H71B 108.7
C71 C72 H72A 109.5
C71 C72 H72B 109.5
H72A C72 H72B 109.5
C71 C72 H72C 109.5
H72A C72 H72C 109.5
H72B C72 H72C 109.5
C74 C73 C21 111.9(4)
C74 C73 H73A 109.2
C21 C73 H73A 109.2
C74 C73 H73B 109.2
C21 C73 H73B 109.2
H73A C73 H73B 107.9
C75 C74 C73 116.8(6)
C75 C74 H74A 108.1
C73 C74 H74A 108.1
C75 C74 H74B 108.1
C73 C74 H74B 108.1
H74A C74 H74B 107.3
C74 C75 C76 117.4(7)
C74 C75 H75A 108
C76 C75 H75A 108
C74 C75 H75B 108
C76 C75 H75B 108
H75A C75 H75B 107.2
C77 C76 C75 116.7(11)
C77 C76 H76A 108.1
C75 C76 H76A 108.1
C77 C76 H76B 108.1
C75 C76 H76B 108.1
H76A C76 H76B 107.3
C76 C77 C78 112.9(13)
C76 C77 H77A 109
C78 C77 H77A 109
C76 C77 H77B 109
C78 C77 H77B 109
H77A C77 H77B 107.8
C77 C78 H78A 109.5
C77 C78 H78B 109.5
H78A C78 H78B 109.5
C77 C78 H78C 109.5
H78A C78 H78C 109.5
H78B C78 H78C 109.5
C80 C79 C28 115.2(4)
C80 C79 H79A 108.5
C28 C79 H79A 108.5
C80 C79 H79B 108.5
C28 C79 H79B 108.5
H79A C79 H79B 107.5
C79 C80 C81 112.9(5)
C79 C80 H80A 109
C81 C80 H80A 109
C79 C80 H80B 109
C81 C80 H80B 109
H80A C80 H80B 107.8
C82 C81 C80 114.5(5)
C82 C81 H81A 108.6
C80 C81 H81A 108.6
C82 C81 H81B 108.6
C80 C81 H81B 108.6
H81A C81 H81B 107.6
C81 C82 C83 113.1(5)
C81 C82 H82A 109
C83 C82 H82A 109
C81 C82 H82B 109
C83 C82 H82B 109
H82A C82 H82B 107.8
C84 C83 C82 112.4(5)
C84 C83 H83A 109.1
C82 C83 H83A 109.1
C84 C83 H83B 109.1
C82 C83 H83B 109.1
H83A C83 H83B 107.9
C83 C84 H84A 109.5
C83 C84 H84B 109.5
H84A C84 H84B 109.5
C83 C84 H84C 109.5
H84A C84 H84C 109.5
H84B C84 H84C 109.5
C88 O1 C85 110.7(9)
C86 O2 C87 108.8(10)
O1 C85 C86 111.3(9)
O1 C85 H85A 109.4
C86 C85 H85A 109.4
O1 C85 H85B 109.4
C86 C85 H85B 109.4
H85A C85 H85B 108
O2 C86 C85 109.7(8)
O2 C86 H86A 109.7
C85 C86 H86A 109.7
O2 C86 H86B 109.7
C85 C86 H86B 109.7
H86A C86 H86B 108.2
O2 C87 C88 112.5(9)
O2 C87 H87A 109.1
C88 C87 H87A 109.1
O2 C87 H87B 109.1
C88 C87 H87B 109.1
H87A C87 H87B 107.8
O1 C88 C87 109.6(10)
O1 C88 H88A 109.8
C87 C88 H88A 109.8
O1 C88 H88B 109.8
C87 C88 H88B 109.8
H88A C88 H88B 108.2
C85' O1' C88' 109.5(14)
C87' O2' C86' 109.8(14)
O1' C85' C86' 111.5(15)
O1' C85' H85C 109.3
C86' C85' H85C 109.3
O1' C85' H85D 109.3
C86' C85' H85D 109.3
H85C C85' H85D 108
O2' C86' C85' 111.3(13)
O2' C86' H86C 109.4
C85' C86' H86C 109.4
O2' C86' H86D 109.4
C85' C86' H86D 109.4
H86C C86' H86D 108
O2' C87' C88' 110.0(14)
O2' C87' H87C 109.7
C88' C87' H87C 109.7
O2' C87' H87D 109.7
C88' C87' H87D 109.7
H87C C87' H87D 108.2
O1' C88' C87' 112.4(14)
O1' C88' H88C 109.1
C87' C88' H88C 109.1
O1' C88' H88D 109.1
C87' C88' H88D 109.1
H88C C88' H88D 107.9

loop_
_geom_bond_atom_site_label_1
_geom_bond_atom_site_label_2
_geom_bond_distance
N30 C29 1.507(7)
N30 C37 1.503(7)
N30 H30A 0.99
N30 H30B 0.99
N32 C31 1.496(7)
N32 C43 1.506(7)
N32 H32A 0.99
N32 H32B 0.99
N34 C33 1.510(7)
N34 C49 1.513(6)
N34 H34A 0.99
N34 H34B 0.99
N36 C35 1.496(6)
N36 C55 1.505(6)
N36 H36A 0.99
N36 H36B 0.99
O4 C4 1.382(6)
O4 H4 0.84
O6 C6 1.384(6)
O6 H6 0.84
O11 C11 1.374(6)
O11 H11 0.84
O13 C13 1.371(6)
O13 H13 0.84
O18 C18 1.359(6)
O18 H18 0.84
O20 C20 1.376(6)
O20 H20 0.84
O25 C25 1.377(6)
O25 H25 0.84
O27 C27 1.384(6)
O27 H27 0.84
C1 C2 1.387(7)
C1 C6 1.389(7)
C1 C28 1.535(7)
C2 C3 1.401(7)
C2 H2 0.95
C3 C4 1.393(7)
C3 C7 1.532(7)
C4 C5 1.404(7)
C5 C6 1.400(7)
C5 C29 1.500(7)
C7 C8 1.532(6)
C7 C61 1.544(7)
C7 H7 1
C8 C9 1.380(7)
C8 C13 1.405(7)
C9 C10 1.394(7)
C9 H9 0.95
C10 C11 1.405(7)
C10 C14 1.518(7)
C11 C12 1.405(7)
C12 C13 1.396(7)
C12 C31 1.508(7)
C14 C15 1.525(7)
C14 C67 1.532(7)
C14 H14 1
C15 C16 1.400(7)
C15 C20 1.397(7)
C16 C17 1.396(7)
C16 H16 0.95
C17 C18 1.400(7)
C17 C21 1.516(6)
C18 C19 1.410(7)
C19 C20 1.399(7)
C19 C33 1.501(7)
C21 C22 1.527(7)
C21 C73 1.538(7)
C21 H21 1
C22 C23 1.396(7)
C22 C27 1.398(7)
C23 C24 1.392(7)
C23 H23 0.95
C24 C25 1.395(7)
C24 C28 1.526(7)
C25 C26 1.414(7)
C26 C27 1.394(7)
C26 C35 1.494(7)
C28 C79 1.527(7)
C28 H28 1
C29 H29A 0.99
C29 H29B 0.99
C31 H31A 0.99
C31 H31B 0.99
C33 H33A 0.99
C33 H33B 0.99
C35 H35A 0.99
C35 H35B 0.99
C37 C42 1.521(8)
C37 C38 1.518(9)
C37 H37 1
C38 C39 1.530(9)
C38 H38A 0.99
C38 H38B 0.99
C39 C40 1.513(10)
C39 H39A 0.99
C39 H39B 0.99
C40 C41 1.526(10)
C40 H40A 0.99
C40 H40B 0.99
C41 C42 1.530(9)
C41 H41A 0.99
C41 H41B 0.99
C42 H42A 0.99
C42 H42B 0.99
C43 C44 1.496(12)
C43 C48 1.507(8)
C43 H43 1
C44 C45 1.534(13)
C44 H44A 0.99
C44 H44B 0.99
C45 C46 1.494(19)
C45 H45A 0.99
C45 H45B 0.99
C46 C47 1.479(19)
C46 H46A 0.99
C46 H46B 0.99
C47 C48 1.503(18)
C47 H47A 0.99
C47 H47B 0.99
C48 H48A 0.99
C48 H48B 0.99
C49 C54 1.506(8)
C49 C50 1.519(8)
C49 H49 1
C50 C51 1.538(8)
C50 H50A 0.99
C50 H50B 0.99
C51 C52 1.521(10)
C51 H51A 0.99
C51 H51B 0.99
C52 C53 1.535(12)
C52 H52A 0.99
C52 H52B 0.99
C53 C54 1.517(7)
C53 H53A 0.99
C53 H53B 0.99
C54 H54A 0.99
C54 H54B 0.99
C55 C60 1.512(8)
C55 C56 1.523(7)
C55 H55 1
C56 C57 1.530(8)
C56 H56A 0.99
C56 H56B 0.99
C57 C58 1.518(10)
C57 H57A 0.99
C57 H57B 0.99
C58 C59 1.527(9)
C58 H58A 0.99
C58 H58B 0.99
C59 C60 1.530(8)
C59 H59A 0.99
C59 H59B 0.99
C60 H60A 0.99
C60 H60B 0.99
C61 C62 1.489(4)
C61 H61A 0.99
C61 H61B 0.99
C62 C63 1.533(5)
C62 H62A 0.99
C62 H62B 0.99
C63 C64 1.531(13)
C63 H63A 0.99
C63 H63B 0.99
C64 C65 1.518(14)
C64 H64A 0.99
C64 H64B 0.99
C65 C66 1.503(15)
C65 H65C 0.99
C65 H65D 0.99
C66 H66A 0.98
C66 H66B 0.98
C66 H66C 0.98
C67 C68 1.505(8)
C67 H67A 0.99
C67 H67B 0.99
C68 C69 1.538(10)
C68 H68A 0.99
C68 H68B 0.99
C69 C70 1.488(12)
C69 H69A 0.99
C69 H69B 0.99
C70 C71 1.508(8)
C70 H70A 0.99
C70 H70B 0.99
C71 C72 1.502(9)
C71 H71A 0.99
C71 H71B 0.99
C72 H72A 0.98
C72 H72B 0.98
C72 H72C 0.98
C73 C74 1.529(8)
C73 H73A 0.99
C73 H73B 0.99
C74 C75 1.486(7)
C74 H74A 0.99
C74 H74B 0.99
C75 C76 1.506(8)
C75 H75A 0.99
C75 H75B 0.99
C76 C77 1.487(17)
C76 H76A 0.99
C76 H76B 0.99
C77 C78 1.50(2)
C77 H77A 0.99
C77 H77B 0.99
C78 H78A 0.98
C78 H78B 0.98
C78 H78C 0.98
C79 C80 1.521(7)
C79 H79A 0.99
C79 H79B 0.99
C80 C81 1.517(8)
C80 H80A 0.99
C80 H80B 0.99
C81 C82 1.514(8)
C81 H81A 0.99
C81 H81B 0.99
C82 C83 1.521(8)
C82 H82A 0.99
C82 H82B 0.99
C83 C84 1.527(9)
C83 H83A 0.99
C83 H83B 0.99
C84 H84A 0.98
C84 H84B 0.98
C84 H84C 0.98
O1 C88 1.419(8)
O1 C85 1.417(9)
O2 C86 1.397(8)
O2 C87 1.405(8)
C85 C86 1.493(9)
C85 H85A 0.99
C85 H85B 0.99
C86 H86A 0.99
C86 H86B 0.99
C87 C88 1.493(9)
C87 H87A 0.99
C87 H87B 0.99
C88 H88A 0.99
C88 H88B 0.99
O1' C85' 1.405(9)
O1' C88' 1.401(10)
O2' C87' 1.400(9)
O2' C86' 1.395(9)
C85' C86' 1.503(10)
C85' H85C 0.99
C85' H85D 0.99
C86' H86C 0.99
C86' H86D 0.99
C87' C88' 1.490(10)
C87' H87C 0.99
C87' H87D 0.99
C88' H88C 0.99
C88' H88D 0.99

loop_
_geom_torsion_atom_site_label_1
_geom_torsion_atom_site_label_2
_geom_torsion_atom_site_label_3
_geom_torsion_atom_site_label_4
_geom_torsion
C6 C1 C2 C3 0.7(7)
C28 C1 C2 C3 177.9(4)
C1 C2 C3 C4 -0.2(7)
C1 C2 C3 C7 179.6(4)
C2 C3 C4 O4 175.9(4)
C7 C3 C4 O4 -4.0(7)
C2 C3 C4 C5 -0.4(7)
C7 C3 C4 C5 179.7(4)
O4 C4 C5 C6 -175.6(4)
C3 C4 C5 C6 0.6(7)
O4 C4 C5 C29 2.3(7)
C3 C4 C5 C29 178.5(4)
C2 C1 C6 O6 -177.2(4)
C28 C1 C6 O6 5.5(6)
C2 C1 C6 C5 -0.5(7)
C28 C1 C6 C5 -177.9(4)
C4 C5 C6 O6 176.5(4)
C29 C5 C6 O6 -1.5(7)
C4 C5 C6 C1 -0.1(7)
C29 C5 C6 C1 -178.1(4)
C2 C3 C7 C8 98.8(5)
C4 C3 C7 C8 -81.3(6)
C2 C3 C7 C61 -28.5(7)
C4 C3 C7 C61 151.3(5)
C3 C7 C8 C9 -79.9(6)
C61 C7 C8 C9 48.1(6)
C3 C7 C8 C13 100.8(5)
C61 C7 C8 C13 -131.1(5)
C13 C8 C9 C10 -1.5(7)
C7 C8 C9 C10 179.2(4)
C8 C9 C10 C11 -2.0(7)
C8 C9 C10 C14 178.1(4)
C9 C10 C11 O11 -177.6(4)
C14 C10 C11 O11 2.3(7)
C9 C10 C11 C12 4.5(7)
C14 C10 C11 C12 -175.6(4)
O11 C11 C12 C13 178.6(4)
C10 C11 C12 C13 -3.6(7)
O11 C11 C12 C31 -4.9(7)
C10 C11 C12 C31 172.8(5)
C11 C12 C13 O13 -179.9(4)
C31 C12 C13 O13 3.5(7)
C11 C12 C13 C8 0.0(7)
C31 C12 C13 C8 -176.5(5)
C9 C8 C13 O13 -177.6(4)
C7 C8 C13 O13 1.7(7)
C9 C8 C13 C12 2.5(7)
C7 C8 C13 C12 -178.2(4)
C9 C10 C14 C15 86.5(5)
C11 C10 C14 C15 -93.4(5)
C9 C10 C14 C67 -42.2(6)
C11 C10 C14 C67 137.8(5)
C10 C14 C15 C16 -88.5(5)
C67 C14 C15 C16 39.1(6)
C10 C14 C15 C20 89.5(5)
C67 C14 C15 C20 -143.0(5)
C20 C15 C16 C17 -1.2(7)
C14 C15 C16 C17 176.9(4)
C15 C16 C17 C18 -2.9(7)
C15 C16 C17 C21 174.4(4)
C16 C17 C18 O18 -176.8(4)
C21 C17 C18 O18 5.9(7)
C16 C17 C18 C19 5.0(7)
C21 C17 C18 C19 -172.4(4)
O18 C18 C19 C20 178.7(4)
C17 C18 C19 C20 -3.0(7)
O18 C18 C19 C33 -4.1(7)
C17 C18 C19 C33 174.2(5)
C18 C19 C20 O20 178.4(4)
C33 C19 C20 O20 1.1(7)
C18 C19 C20 C15 -1.4(7)
C33 C19 C20 C15 -178.6(5)
C16 C15 C20 O20 -176.3(4)
C14 C15 C20 O20 5.6(7)
C16 C15 C20 C19 3.4(7)
C14 C15 C20 C19 -174.7(4)
C18 C17 C21 C22 -89.2(5)
C16 C17 C21 C22 93.5(5)
C18 C17 C21 C73 142.2(5)
C16 C17 C21 C73 -35.1(6)
C17 C21 C22 C23 -78.3(6)
C73 C21 C22 C23 51.0(6)
C17 C21 C22 C27 103.2(5)
C73 C21 C22 C27 -127.6(5)
C27 C22 C23 C24 5.4(7)
C21 C22 C23 C24 -173.2(4)
C22 C23 C24 C25 -0.7(7)
C22 C23 C24 C28 178.3(4)
C23 C24 C25 O25 176.2(4)
C28 C24 C25 O25 -2.8(7)
C23 C24 C25 C26 -1.9(7)
C28 C24 C25 C26 179.1(4)
O25 C25 C26 C27 -178.6(4)
C24 C25 C26 C27 -0.2(7)
O25 C25 C26 C35 -3.5(6)
C24 C25 C26 C35 174.8(4)
C25 C26 C27 O27 -176.8(4)
C35 C26 C27 O27 8.5(7)
C25 C26 C27 C22 5.3(7)
C35 C26 C27 C22 -169.4(5)
C23 C22 C27 C26 -7.7(7)
C21 C22 C27 C26 171.0(4)
C23 C22 C27 O27 174.3(4)
C21 C22 C27 O27 -7.1(7)
C23 C24 C28 C79 -53.6(6)
C25 C24 C28 C79 125.4(5)
C23 C24 C28 C1 74.2(5)
C25 C24 C28 C1 -106.8(5)
C2 C1 C28 C79 24.7(6)
C6 C1 C28 C79 -158.1(4)
C2 C1 C28 C24 -100.6(5)
C6 C1 C28 C24 76.6(5)
C4 C5 C29 N30 95.3(5)
C6 C5 C29 N30 -86.8(5)
C37 N30 C29 C5 -172.7(4)
C43 N32 C31 C12 166.8(6)
C13 C12 C31 N32 -79.4(6)
C11 C12 C31 N32 104.2(6)
C20 C19 C33 N34 -60.0(6)
C18 C19 C33 N34 122.8(5)
C49 N34 C33 C19 166.3(4)
C27 C26 C35 N36 -105.6(5)
C25 C26 C35 N36 79.6(5)
C55 N36 C35 C26 -166.9(4)
C29 N30 C37 C42 -57.7(6)
C29 N30 C37 C38 179.5(5)
N30 C37 C38 C39 177.9(5)
C42 C37 C38 C39 55.1(7)
C37 C38 C39 C40 -54.9(8)
C38 C39 C40 C41 56.6(8)
C39 C40 C41 C42 -58.8(7)
N30 C37 C42 C41 -176.4(5)
C38 C37 C42 C41 -56.2(7)
C40 C41 C42 C37 58.0(7)
C31 N32 C43 C44 57.0(9)
C31 N32 C43 C48 -174.8(8)
N32 C43 C44 C45 176.8(8)
C48 C43 C44 C45 49.6(12)
C43 C44 C45 C46 -54.4(13)
C44 C45 C46 C47 60.4(15)
C45 C46 C47 C48 -59.5(16)
C44 C43 C48 C47 -51.5(14)
N32 C43 C48 C47 -179.9(9)
C46 C47 C48 C43 55.2(16)
C33 N34 C49 C54 159.4(5)
C33 N34 C49 C50 -78.8(6)
C54 C49 C50 C51 -57.1(7)
N34 C49 C50 C51 -178.7(5)
C49 C50 C51 C52 56.3(8)
C50 C51 C52 C53 -55.3(8)
C51 C52 C53 C54 56.0(9)
C50 C49 C54 C53 56.6(8)
N34 C49 C54 C53 176.8(6)
C52 C53 C54 C49 -56.2(9)
C35 N36 C55 C60 -165.3(4)
C35 N36 C55 C56 70.8(5)
N36 C55 C56 C57 -178.8(5)
C60 C55 C56 C57 58.4(6)
C55 C56 C57 C58 -55.7(6)
C56 C57 C58 C59 54.5(7)
C57 C58 C59 C60 -54.4(7)
N36 C55 C60 C59 176.6(4)
C56 C55 C60 C59 -59.1(6)
C58 C59 C60 C55 56.4(7)
C3 C7 C61 C62 -169.3(5)
C8 C7 C61 C62 65.2(6)
C7 C61 C62 C63 51.9(8)
C61 C62 C63 C64 145.8(6)
C62 C63 C64 C65 68.2(10)
C63 C64 C65 C66 176.0(10)
C10 C14 C67 C68 -162.3(5)
C15 C14 C67 C68 70.8(6)
C14 C67 C68 C69 -177.6(5)
C67 C68 C69 C70 -64.9(9)
C68 C69 C70 C71 -158.2(8)
C69 C70 C71 C72 -71.2(12)
C17 C21 C73 C74 -169.9(5)
C22 C21 C73 C74 60.6(6)
C21 C73 C74 C75 167.9(6)
C73 C74 C75 C76 59.3(12)
C74 C75 C76 C77 66.5(14)
C75 C76 C77 C78 75.3(15)
C24 C28 C79 C80 -175.0(4)
C1 C28 C79 C80 60.6(6)
C28 C79 C80 C81 171.3(4)
C79 C80 C81 C82 172.0(5)
C80 C81 C82 C83 174.6(5)
C81 C82 C83 C84 173.2(5)
C88 O1 C85 C86 56.1(15)
C87 O2 C86 C85 59.6(13)
O1 C85 C86 O2 -59.1(15)
C86 O2 C87 C88 -59.9(14)
C85 O1 C88 C87 -53.7(15)
O2 C87 C88 O1 56.7(15)
C88' O1' C85' C86' 54.3(18)
C87' O2' C86' C85' 58(2)
O1' C85' C86' O2' -56(2)
C86' O2' C87' C88' -58(2)
C85' O1' C88' C87' -56(2)
O2' C87' C88' O1' 58(2)
